data_2229927
loop_
_publ_author_name
'Flores, Mari Fe'
'Garcia, Pilar'
'M. Garrido, Narciso'
'Sanz, Francisca'
'Diez, David'

_publ_section_title
;
 (3<i>R</i>,4<i>S</i>)-3,4-Isopropylidenedioxy-3,4-dihydro-2<i>H</i>-pyrrole
 1-oxide
;
_journal_coeditor_code BT5507
_journal_issue 5
_journal_name_full 'Acta Crystallographica Section E'
_journal_page_first o1116
_journal_page_last o1117
_journal_paper_doi 10.1107/S1600536811013055
_journal_volume 67
_journal_year 2011
_chemical_formula_iupac 'C7 H11 N O3'
_chemical_formula_moiety 'C7 H11 N O3'
_chemical_formula_sum 'C7 H11 N O3'
_chemical_formula_weight 157.17
_chemical_name_systematic
;
(3<i>R</i>,4<i>S</i>)-3,4-Isopropylidenedioxy-3,4-dihydro-2<i>H</i>-pyrrole
1-oxide
;
_space_group_IT_number 5
_symmetry_cell_setting monoclinic
_symmetry_space_group_name_Hall 'C 2y'
_symmetry_space_group_name_H-M 'C 1 2 1'
_atom_sites_solution_hydrogens geom
_atom_sites_solution_primary direct
_atom_sites_solution_secondary difmap
_audit_creation_method SHELXL-97
_cell_angle_alpha 90.00
_cell_angle_beta 101.40(3)
_cell_angle_gamma 90.00
_cell_formula_units_Z 8
_cell_length_a 11.335(2)
_cell_length_b 5.4467(11)
_cell_length_c 26.508(5)
_cell_measurement_reflns_used 2365
_cell_measurement_temperature 298(2)
_cell_measurement_theta_max 66.85
_cell_measurement_theta_min 1.70
_cell_volume 1604.3(6)
_computing_cell_refinement 'SAINT (Bruker, 2006)'
_computing_data_collection 'APEX2 (Bruker, 2006)'
_computing_data_reduction 'SAINT (Bruker, 2006)'
_computing_molecular_graphics 'Mercury (Macrae <i>et al.</i>, 2006)'
_computing_publication_material 'SHELXL97 (Sheldrick, 2008)'
_computing_structure_refinement 'SHELXL97 (Sheldrick, 2008)'
_computing_structure_solution 'SHELXS97 (Sheldrick, 2008)'
_diffrn_ambient_temperature 298(2)
_diffrn_measured_fraction_theta_full 0.950
_diffrn_measured_fraction_theta_max 0.950
_diffrn_measurement_device_type 'Bruker APEXII CCD area-detector'
_diffrn_measurement_method 'phi and omega scans'
_diffrn_radiation_monochromator graphite
_diffrn_radiation_source 'fine-focus sealed tube'
_diffrn_radiation_type CuK\a
_diffrn_radiation_wavelength 1.54178
_diffrn_reflns_av_R_equivalents 0.0221
_diffrn_reflns_av_sigmaI/netI 0.0292
_diffrn_reflns_limit_h_max 11
_diffrn_reflns_limit_h_min -13
_diffrn_reflns_limit_k_max 5
_diffrn_reflns_limit_k_min -6
_diffrn_reflns_limit_l_max 31
_diffrn_reflns_limit_l_min -28
_diffrn_reflns_number 4369
_diffrn_reflns_theta_full 66.85
_diffrn_reflns_theta_max 66.85
_diffrn_reflns_theta_min 1.70
_exptl_absorpt_coefficient_mu 0.859
_exptl_absorpt_correction_T_max 0.934
_exptl_absorpt_correction_T_min 0.902
_exptl_absorpt_correction_type multi-scan
_exptl_absorpt_process_details '(SADABS; Bruker, 2006)'
_exptl_crystal_colour colourless
_exptl_crystal_density_diffrn 1.302
_exptl_crystal_density_method 'not measured'
_exptl_crystal_description prismatic
_exptl_crystal_F_000 672
_exptl_crystal_size_max 0.15
_exptl_crystal_size_mid 0.10
_exptl_crystal_size_min 0.08
_refine_diff_density_max 0.155
_refine_diff_density_min -0.109
_refine_ls_abs_structure_details 'Flack (1983), 761 Friedel pairs'
_refine_ls_abs_structure_Flack 0.0(2)
_refine_ls_extinction_coef 0.00105(18)
_refine_ls_extinction_expression Fc^*^=kFc[1+0.001xFc^2^\l^3^/sin(2\q)]^-1/4^
_refine_ls_extinction_method SHELXL
_refine_ls_goodness_of_fit_ref 1.046
_refine_ls_hydrogen_treatment constr
_refine_ls_matrix_type full
_refine_ls_number_parameters 204
_refine_ls_number_reflns 2365
_refine_ls_number_restraints 1
_refine_ls_restrained_S_all 1.046
_refine_ls_R_factor_all 0.0350
_refine_ls_R_factor_gt 0.0333
_refine_ls_shift/su_max 0.001
_refine_ls_shift/su_mean 0.000
_refine_ls_structure_factor_coef Fsqd
_refine_ls_weighting_details 'calc w=1/[\s^2^(Fo^2^)+(0.0479P)^2^+0.4187P] where P=(Fo^2^+2Fc^2^)/3'
_refine_ls_weighting_scheme calc
_refine_ls_wR_factor_gt 0.0876
_refine_ls_wR_factor_ref 0.0911
_reflns_number_gt 2261
_reflns_number_total 2365
_reflns_threshold_expression I>2\s(I)
_cod_data_source_file bt5507.cif
_cod_data_source_block I
_cod_original_cell_volume 1604.2(6)
_cod_original_sg_symbol_H-M 'C 2'
_cod_database_code 2229927
_cod_database_fobs_code 2229927

loop_
_symmetry_equiv_pos_as_xyz
'x, y, z'
'-x, y, -z'
'x+1/2, y+1/2, z'
'-x+1/2, y+1/2, -z'

loop_
_atom_site_type_symbol
_atom_site_label
_atom_site_fract_x
_atom_site_fract_y
_atom_site_fract_z
_atom_site_U_iso_or_equiv
_atom_site_adp_type
_atom_site_calc_flag
_atom_site_refinement_flags
_atom_site_occupancy
_atom_site_disorder_assembly
_atom_site_disorder_group
O O1' 0.30975(12) 0.5460(3) 0.84350(5) 0.0571(4) Uani d . 1 . .
O O2' 0.44334(11) 0.8279(3) 0.88116(5) 0.0566(4) Uani d . 1 . .
O O3' 0.14788(12) 0.7976(4) 0.96810(6) 0.0693(5) Uani d . 1 . .
N N1' 0.23631(12) 0.7223(3) 0.94785(5) 0.0481(4) Uani d . 1 . .
C C1' 0.33483(16) 0.4762(4) 0.89604(7) 0.0476(4) Uani d . 1 . .
H H1' 0.3729 0.3142 0.9013 0.057 Uiso calc R 1 . .
C C3' 0.34095(15) 0.8196(4) 0.95186(6) 0.0464(4) Uani d . 1 . .
H H3' 0.3657 0.9601 0.9709 0.056 Uiso calc R 1 . .
C C4' 0.41764(14) 0.6811(4) 0.92243(6) 0.0463(4) Uani d . 1 . .
H H4' 0.4907 0.6168 0.9445 0.056 Uiso calc R 1 . .
C C5' 0.40764(17) 0.6940(4) 0.83486(7) 0.0525(5) Uani d . 1 . .
C C6' 0.3627(3) 0.8714(6) 0.79227(9) 0.0866(8) Uani d . 1 . .
H H6'1 0.2985 0.9674 0.8009 0.130 Uiso calc R 1 . .
H H6'2 0.3337 0.7826 0.7610 0.130 Uiso calc R 1 . .
H H6'3 0.4271 0.9780 0.7876 0.130 Uiso calc R 1 . .
C C7' 0.5109(3) 0.5377(6) 0.82529(12) 0.0928(9) Uani d . 1 . .
H H7'1 0.4860 0.4458 0.7941 0.139 Uiso calc R 1 . .
H H7'2 0.5349 0.4266 0.8536 0.139 Uiso calc R 1 . .
H H7'3 0.5776 0.6413 0.8221 0.139 Uiso calc R 1 . .
C C2' 0.22244(16) 0.4919(4) 0.91839(8) 0.0553(5) Uani d . 1 . .
H H2'1 0.1510 0.4965 0.8913 0.066 Uiso calc R 1 . .
H H2'2 0.2168 0.3528 0.9406 0.066 Uiso calc R 1 . .
O O1 0.09613(11) 0.3663(3) 0.62016(5) 0.0557(4) Uani d . 1 . .
O O2 0.21761(13) 0.6589(3) 0.66182(5) 0.0666(5) Uani d . 1 . .
O O3 0.36792(14) 0.3733(4) 0.52993(7) 0.0861(6) Uani d . 1 . .
N N1 0.29356(13) 0.4731(4) 0.55436(6) 0.0544(4) Uani d . 1 . .
C C1 0.10961(15) 0.5348(4) 0.58059(7) 0.0514(5) Uani d . 1 . .
H H1 0.0341 0.6186 0.5659 0.062 Uiso calc R 1 . .
C C2 0.16439(16) 0.4088(4) 0.54033(7) 0.0556(5) Uani d . 1 . .
H H2A 0.1530 0.2325 0.5413 0.067 Uiso calc R 1 . .
H H2B 0.1293 0.4687 0.5062 0.067 Uiso calc R 1 . .
C C3 0.31507(17) 0.6385(4) 0.58935(8) 0.0586(5) Uani d . 1 . .
H H3 0.3910 0.7049 0.6014 0.070 Uiso calc R 1 . .
C C4 0.20620(17) 0.7127(4) 0.60855(7) 0.0522(5) Uani d . 1 . .
H H4 0.1847 0.8848 0.6007 0.063 Uiso calc R 1 . .
C C5 0.12362(18) 0.4967(4) 0.66756(7) 0.0558(5) Uani d . 1 . .
C C6 0.0151(3) 0.6365(7) 0.67681(11) 0.0971(10) Uani d . 1 . .
H H6A -0.0464 0.5228 0.6816 0.146 Uiso calc R 1 . .
H H6B -0.0148 0.7394 0.6477 0.146 Uiso calc R 1 . .
H H6C 0.0374 0.7365 0.7070 0.146 Uiso calc R 1 . .
C C7 0.1714(3) 0.3142(6) 0.70956(9) 0.0882(8) Uani d . 1 . .
H H7A 0.2404 0.2320 0.7016 0.132 Uiso calc R 1 . .
H H7B 0.1101 0.1958 0.7120 0.132 Uiso calc R 1 . .
H H7C 0.1942 0.3990 0.7418 0.132 Uiso calc R 1 . .

loop_
_atom_site_aniso_label
_atom_site_aniso_U_11
_atom_site_aniso_U_22
_atom_site_aniso_U_33
_atom_site_aniso_U_12
_atom_site_aniso_U_13
_atom_site_aniso_U_23
O1' 0.0642(8) 0.0626(10) 0.0440(7) -0.0248(7) 0.0098(6) -0.0060(6)
O2' 0.0573(7) 0.0637(9) 0.0517(7) -0.0225(7) 0.0178(6) -0.0098(7)
O3' 0.0556(7) 0.0876(12) 0.0713(9) 0.0236(8) 0.0283(7) 0.0071(9)
N1' 0.0431(7) 0.0554(10) 0.0467(8) 0.0091(7) 0.0108(6) 0.0067(7)
C1' 0.0541(9) 0.0433(10) 0.0471(9) 0.0010(9) 0.0142(8) 0.0032(8)
C3' 0.0484(9) 0.0476(10) 0.0420(9) -0.0002(8) 0.0061(7) 0.0000(8)
C4' 0.0374(8) 0.0565(12) 0.0434(9) 0.0022(8) 0.0042(7) 0.0000(9)
C5' 0.0612(11) 0.0527(12) 0.0467(10) -0.0157(9) 0.0176(8) -0.0056(9)
C6' 0.115(2) 0.0827(19) 0.0616(13) -0.0206(17) 0.0163(13) 0.0152(14)
C7' 0.1036(19) 0.084(2) 0.108(2) 0.0040(17) 0.0634(17) -0.0118(18)
C2' 0.0509(10) 0.0578(12) 0.0581(11) -0.0114(10) 0.0127(8) -0.0032(10)
O1 0.0564(7) 0.0588(9) 0.0530(7) -0.0180(7) 0.0137(6) -0.0052(7)
O2 0.0758(9) 0.0742(12) 0.0499(8) -0.0306(9) 0.0126(6) -0.0074(8)
O3 0.0679(9) 0.1030(15) 0.0940(11) 0.0252(10) 0.0316(8) -0.0034(12)
N1 0.0472(8) 0.0598(10) 0.0560(9) 0.0068(8) 0.0098(7) 0.0045(9)
C1 0.0395(8) 0.0617(14) 0.0502(10) 0.0022(9) 0.0022(7) 0.0044(9)
C2 0.0511(10) 0.0646(14) 0.0488(10) -0.0048(9) 0.0045(8) -0.0025(10)
C3 0.0465(9) 0.0662(14) 0.0612(11) -0.0129(9) 0.0061(8) 0.0058(11)
C4 0.0600(11) 0.0397(10) 0.0572(11) -0.0048(9) 0.0127(9) 0.0008(9)
C5 0.0627(11) 0.0549(12) 0.0523(10) -0.0128(10) 0.0179(8) -0.0059(10)
C6 0.0920(19) 0.112(3) 0.098(2) 0.0096(19) 0.0441(16) -0.018(2)
C7 0.127(2) 0.0758(18) 0.0603(13) -0.0100(18) 0.0159(13) 0.0090(14)

loop_
_atom_type_symbol
_atom_type_description
_atom_type_scat_dispersion_real
_atom_type_scat_dispersion_imag
_atom_type_scat_source
C C 0.0181 0.0091 'International Tables Vol C Tables 4.2.6.8 and 6.1.1.4'
H H 0.0000 0.0000 'International Tables Vol C Tables 4.2.6.8 and 6.1.1.4'
N N 0.0311 0.0180 'International Tables Vol C Tables 4.2.6.8 and 6.1.1.4'
O O 0.0492 0.0322 'International Tables Vol C Tables 4.2.6.8 and 6.1.1.4'

loop_
_geom_angle_atom_site_label_1
_geom_angle_atom_site_label_2
_geom_angle_atom_site_label_3
_geom_angle_site_symmetry_1
_geom_angle_site_symmetry_3
_geom_angle
_geom_angle_publ_flag
C1' O1' C5' . . 107.35(14) ?
C5' O2' C4' . . 107.96(15) ?
C3' N1' O3' . . 127.85(19) ?
C3' N1' C2' . . 113.34(15) ?
O3' N1' C2' . . 118.74(16) ?
O1' C1' C2' . . 110.46(15) ?
O1' C1' C4' . . 103.80(15) ?
C2' C1' C4' . . 105.50(15) ?
O1' C1' H1' . . 112.2 ?
C2' C1' H1' . . 112.2 ?
C4' C1' H1' . . 112.2 ?
N1' C3' C4' . . 111.98(18) ?
N1' C3' H3' . . 124.0 ?
C4' C3' H3' . . 124.0 ?
O2' C4' C3' . . 110.31(17) ?
O2' C4' C1' . . 104.86(13) ?
C3' C4' C1' . . 103.90(14) ?
O2' C4' H4' . . 112.4 ?
C3' C4' H4' . . 112.4 ?
C1' C4' H4' . . 112.4 ?
O2' C5' O1' . . 104.48(13) ?
O2' C5' C6' . . 108.5(2) ?
O1' C5' C6' . . 109.05(19) ?
O2' C5' C7' . . 109.8(2) ?
O1' C5' C7' . . 111.2(2) ?
C6' C5' C7' . . 113.4(2) ?
C5' C6' H6'1 . . 109.5 ?
C5' C6' H6'2 . . 109.5 ?
H6'1 C6' H6'2 . . 109.5 ?
C5' C6' H6'3 . . 109.5 ?
H6'1 C6' H6'3 . . 109.5 ?
H6'2 C6' H6'3 . . 109.5 ?
C5' C7' H7'1 . . 109.5 ?
C5' C7' H7'2 . . 109.5 ?
H7'1 C7' H7'2 . . 109.5 ?
C5' C7' H7'3 . . 109.5 ?
H7'1 C7' H7'3 . . 109.5 ?
H7'2 C7' H7'3 . . 109.5 ?
N1' C2' C1' . . 104.30(16) ?
N1' C2' H2'1 . . 110.9 ?
C1' C2' H2'1 . . 110.9 ?
N1' C2' H2'2 . . 110.9 ?
C1' C2' H2'2 . . 110.9 ?
H2'1 C2' H2'2 . . 108.9 ?
C5 O1 C1 . . 106.97(16) ?
C5 O2 C4 . . 108.22(15) ?
O3 N1 C3 . . 127.89(18) ?
O3 N1 C2 . . 119.33(19) ?
C3 N1 C2 . . 112.67(16) ?
O1 C1 C2 . . 110.37(18) ?
O1 C1 C4 . . 102.75(14) ?
C2 C1 C4 . . 105.98(15) ?
O1 C1 H1 . . 112.4 ?
C2 C1 H1 . . 112.4 ?
C4 C1 H1 . . 112.4 ?
N1 C2 C1 . . 103.94(16) ?
N1 C2 H2A . . 111.0 ?
C1 C2 H2A . . 111.0 ?
N1 C2 H2B . . 111.0 ?
C1 C2 H2B . . 111.0 ?
H2A C2 H2B . . 109.0 ?
N1 C3 C4 . . 112.86(17) ?
N1 C3 H3 . . 123.6 ?
C4 C3 H3 . . 123.6 ?
O2 C4 C3 . . 111.49(17) ?
O2 C4 C1 . . 105.37(15) ?
C3 C4 C1 . . 102.97(17) ?
O2 C4 H4 . . 112.2 ?
C3 C4 H4 . . 112.2 ?
C1 C4 H4 . . 112.2 ?
O2 C5 O1 . . 104.75(13) ?
O2 C5 C6 . . 111.0(2) ?
O1 C5 C6 . . 110.64(19) ?
O2 C5 C7 . . 108.8(2) ?
O1 C5 C7 . . 107.8(2) ?
C6 C5 C7 . . 113.4(2) ?
C5 C6 H6A . . 109.5 ?
C5 C6 H6B . . 109.5 ?
H6A C6 H6B . . 109.5 ?
C5 C6 H6C . . 109.5 ?
H6A C6 H6C . . 109.5 ?
H6B C6 H6C . . 109.5 ?
C5 C7 H7A . . 109.5 ?
C5 C7 H7B . . 109.5 ?
H7A C7 H7B . . 109.5 ?
C5 C7 H7C . . 109.5 ?
H7A C7 H7C . . 109.5 ?
H7B C7 H7C . . 109.5 ?

loop_
_geom_bond_atom_site_label_1
_geom_bond_atom_site_label_2
_geom_bond_site_symmetry_2
_geom_bond_distance
_geom_bond_publ_flag
O1' C1' . 1.417(2) ?
O1' C5' . 1.426(2) ?
O2' C5' . 1.416(2) ?
O2' C4' . 1.431(2) ?
O3' N1' . 1.2937(19) ?
N1' C3' . 1.284(2) ?
N1' C2' . 1.470(3) ?
C1' C2' . 1.510(2) ?
C1' C4' . 1.535(3) ?
C1' H1' . 0.9800 ?
C3' C4' . 1.484(3) ?
C3' H3' . 0.9300 ?
C4' H4' . 0.9800 ?
C5' C6' . 1.497(3) ?
C5' C7' . 1.509(4) ?
C6' H6'1 . 0.9600 ?
C6' H6'2 . 0.9600 ?
C6' H6'3 . 0.9600 ?
C7' H7'1 . 0.9600 ?
C7' H7'2 . 0.9600 ?
C7' H7'3 . 0.9600 ?
C2' H2'1 . 0.9700 ?
C2' H2'2 . 0.9700 ?
O1 C5 . 1.423(2) ?
O1 C1 . 1.425(2) ?
O2 C5 . 1.415(2) ?
O2 C4 . 1.423(2) ?
O3 N1 . 1.281(2) ?
N1 C3 . 1.282(3) ?
N1 C2 . 1.480(2) ?
C1 C2 . 1.502(3) ?
C1 C4 . 1.538(3) ?
C1 H1 . 0.9800 ?
C2 H2A . 0.9700 ?
C2 H2B . 0.9700 ?
C3 C4 . 1.481(3) ?
C3 H3 . 0.9300 ?
C4 H4 . 0.9800 ?
C5 C6 . 1.507(3) ?
C5 C7 . 1.511(4) ?
C6 H6A . 0.9600 ?
C6 H6B . 0.9600 ?
C6 H6C . 0.9600 ?
C7 H7A . 0.9600 ?
C7 H7B . 0.9600 ?
C7 H7C . 0.9600 ?

loop_
_geom_hbond_atom_site_label_D
_geom_hbond_atom_site_label_H
_geom_hbond_atom_site_label_A
_geom_hbond_site_symmetry_A
_geom_hbond_distance_DH
_geom_hbond_distance_HA
_geom_hbond_distance_DA
_geom_hbond_angle_DHA
C3 H3 O1 3 0.93 2.44 3.366(3) 171
C1 H1 O3 3_455 0.98 2.38 3.355(3) 171
C2 H2A O3 4_546 0.97 2.70 3.441(3) 134
C2 H2B O3 4_556 0.97 2.41 3.120(3) 130
C2' H2'1 O2' 3_445 0.97 2.49 3.247(2) 135
C4' H4' O3' 3_545 0.98 2.48 3.375(3) 152
C2' H2'2 O3' 4_547 0.97 2.61 3.254(2) 124
C3' H3' O3' 4_557 0.93 2.48 3.345(3) 156
